data_4121852
loop_
_publ_author_name
'Xiao, Kai-Jiong'
'Lin, David W.'
'Miura, Motofumi'
'Zhu, Ru-Yi'
'Gong, Wei'
'Wasa, Masayuki'
'Yu, Jin-Quan'

_publ_section_title
;
 Palladium(II)-Catalyzed Enantioselective C(sp(3))-H Activation Using a
 Chiral Hydroxamic Acid Ligand.
;
_journal_issue 22
_journal_name_full 'Journal of the American Chemical Society'
_journal_page_first 8138
_journal_paper_doi 10.1021/ja504196j
_journal_volume 136
_journal_year 2014
_chemical_absolute_configuration ad
_chemical_formula_moiety 'C26 H20 F4 N2 O2'
_chemical_formula_sum 'C26 H20 F4 N2 O2'
_chemical_formula_weight 468.44
_chemical_name_systematic
;
 ?
;
_space_group_crystal_system monoclinic
_space_group_IT_number 4
_space_group_name_Hall 'P 2yb'
_space_group_name_H-M_alt 'P 1 21 1'
_symmetry_space_group_name_Hall 'P 2yb'
_symmetry_space_group_name_H-M 'P 1 21 1'
_atom_sites_solution_hydrogens mixed
_atom_sites_solution_primary direct
_atom_sites_solution_secondary difmap
_audit_creation_date 2014-04-02
_audit_creation_method
;
Olex2 1.2-beta
(compiled 2014.03.20 svn.r2914 for OlexSys, GUI svn.r4816)
;
_cell_angle_alpha 90
_cell_angle_beta 103.6840(14)
_cell_angle_gamma 90
_cell_formula_units_Z 2
_cell_length_a 8.5521(2)
_cell_length_b 8.5649(3)
_cell_length_c 15.8893(5)
_cell_measurement_reflns_used 8942
_cell_measurement_temperature 100
_cell_measurement_theta_max 68.965
_cell_measurement_theta_min 2.862
_cell_volume 1130.82(6)
_computing_cell_refinement 'SAINT v8.34A (Bruker, 2013)'
_computing_data_collection 'APEX2 v2013.6-2 (Bruker, 2013)'
_computing_data_reduction 'SAINT v8.34A (Bruker, 2013)'
_computing_molecular_graphics 'Olex2 (Dolomanov et al., 2009)'
_computing_publication_material 'Olex2 (Dolomanov et al., 2009)'
_computing_structure_refinement 'ShelXL (Sheldrick, 2008)'
_computing_structure_solution 'XT (Sheldrick, 2008)'
_diffrn_ambient_temperature 100.0
_diffrn_detector 'Bruker APEX-II CCD'
_diffrn_detector_area_resol_mean 7.9
_diffrn_detector_type 'CCD Area Detector'
_diffrn_measured_fraction_theta_full 0.994
_diffrn_measured_fraction_theta_max 0.984
_diffrn_measurement_device 'Kappa Four-Circle Diffractometer'
_diffrn_measurement_device_type 'Bruker X8 APEX II'
_diffrn_measurement_method '\w and \f scans'
_diffrn_radiation_monochromator 'Double Bounce Multilayer Mirrors'
_diffrn_radiation_probe x-ray
_diffrn_radiation_type CuK\a
_diffrn_radiation_wavelength 1.54178
_diffrn_reflns_av_R_equivalents 0.0267
_diffrn_reflns_av_unetI/netI 0.0254
_diffrn_reflns_Laue_measured_fraction_full 0.994
_diffrn_reflns_Laue_measured_fraction_max 0.984
_diffrn_reflns_limit_h_max 10
_diffrn_reflns_limit_h_min -9
_diffrn_reflns_limit_k_max 10
_diffrn_reflns_limit_k_min -10
_diffrn_reflns_limit_l_max 18
_diffrn_reflns_limit_l_min -19
_diffrn_reflns_number 15223
_diffrn_reflns_point_group_measured_fraction_full 0.988
_diffrn_reflns_point_group_measured_fraction_max 0.975
_diffrn_reflns_theta_full 68.000
_diffrn_reflns_theta_max 68.959
_diffrn_reflns_theta_min 2.862
_diffrn_source 'Micro Focus Rotating Anode'
_diffrn_source_type 'Bruker FR-591'
_diffrn_standards_number 0
_exptl_absorpt_coefficient_mu 0.937
_exptl_absorpt_correction_T_max 0.7531
_exptl_absorpt_correction_T_min 0.7070
_exptl_absorpt_correction_type multi-scan
_exptl_absorpt_process_details
;
SADABS-2012/1 (Bruker,2012) was used for absorption correction.
wR2(int) was 0.0489 before and 0.0453 after correction.
The Ratio of minimum to maximum transmission is 0.9388.
The \l/2 correction factor is 0.0015.
;
_exptl_crystal_colour Colorless
_exptl_crystal_colour_primary Colorless
_exptl_crystal_density_diffrn 1.376
_exptl_crystal_description Block
_exptl_crystal_F_000 484
_exptl_crystal_size_max 0.115
_exptl_crystal_size_mid 0.091
_exptl_crystal_size_min 0.053
_refine_diff_density_max 0.141
_refine_diff_density_min -0.119
_refine_diff_density_rms 0.027
_refine_ls_abs_structure_details
;
 Flack x determined using 1783 quotients [(I+)-(I-)]/[(I+)+(I-)]
 (Parsons, Flack and Wagner, Acta Cryst. B69 (2013) 249-259).
;
_refine_ls_abs_structure_Flack 0.08(4)
_refine_ls_extinction_method none
_refine_ls_goodness_of_fit_ref 1.019
_refine_ls_hydrogen_treatment mixed
_refine_ls_matrix_type full
_refine_ls_number_parameters 311
_refine_ls_number_reflns 4110
_refine_ls_number_restraints 2
_refine_ls_restrained_S_all 1.019
_refine_ls_R_factor_all 0.0265
_refine_ls_R_factor_gt 0.0253
_refine_ls_shift/su_max 0.000
_refine_ls_shift/su_mean 0.000
_refine_ls_structure_factor_coef Fsqd
_refine_ls_weighting_details 'w=1/[\s^2^(Fo^2^)+(0.0318P)^2^+0.1541P] where P=(Fo^2^+2Fc^2^)/3'
_refine_ls_weighting_scheme calc
_refine_ls_wR_factor_gt 0.0637
_refine_ls_wR_factor_ref 0.0645
_reflns_Friedel_coverage 0.848
_reflns_Friedel_fraction_full 0.981
_reflns_Friedel_fraction_max 0.965
_reflns_number_gt 3978
_reflns_number_total 4110
_reflns_threshold_expression 'I > 2\s(I)'
_cod_data_source_file ja504196j_si_002.cif
_cod_data_source_block Yu35
_cod_depositor_comments
;
The following automatic conversions were performed:

'_diffrn_radiation_probe' value 'X-ray' changed to 'x-ray' according
to
/usr/data/users/saulius/crontab/automatic-downloads/rss-feeds/ACS/lib/dictionaries/cif_core.dic
dictionary named 'cif_core.dic' version 2.4.2 from 2011-04-26.

Automatic conversion script
Id: cif_fix_values 2281 2013-09-26 08:29:07Z andrius 

 Adding full bibliography for 4121852.cif.
;
_cod_database_code 4121852
_shelxl_version_number 2014-3
_shelx_space_group_comment
;
The symmetry employed for this shelxl refinement is uniquely defined
by the following loop, which should always be used as a source of
symmetry information in preference to the above space-group names.
They are only intended as comments.
;
_shelx_estimated_absorpt_t_max 0.952
_shelx_estimated_absorpt_t_min 0.900
_olex2_refinement_description
;
1. Fixed Uiso
 At 1.2 times of:
  All C(H) groups, All C(H,H) groups
2. Restrained distances
 N1-H1
 0.9 with sigma of 0.02
3.a Ternary CH refined with riding coordinates:
 C5(H5)
3.b Secondary CH2 refined with riding coordinates:
 C3(H3A,H3B), C4(H4A,H4B), C12(H12A,H12B), C20(H20A,H20B)
3.c Aromatic/amide H refined with riding coordinates:
 C7(H7), C8(H8), C9(H9), C10(H10), C11(H11), C22(H22), C23(H23), C24(H24),
 C25(H25), C26(H26)
;

loop_
_space_group_symop_operation_xyz
'x, y, z'
'-x, y+1/2, -z'

loop_
_atom_site_label
_atom_site_type_symbol
_atom_site_fract_x
_atom_site_fract_y
_atom_site_fract_z
_atom_site_U_iso_or_equiv
_atom_site_adp_type
_atom_site_occupancy
_atom_site_site_symmetry_order
_atom_site_calc_flag
_atom_site_refinement_flags_posn
F1 F 0.43949(15) 0.27288(19) 0.59732(8) 0.0486(3) Uani 1 1 d .
F2 F 0.20519(17) 0.4398(3) 0.49640(9) 0.0719(5) Uani 1 1 d .
F3 F 0.48981(19) 0.90369(18) 0.59019(10) 0.0597(5) Uani 1 1 d .
F4 F 0.72010(15) 0.73678(13) 0.69609(8) 0.0387(3) Uani 1 1 d .
O1 O 0.55563(15) 0.27205(17) 0.77471(9) 0.0334(3) Uani 1 1 d .
O2 O 1.03115(14) 0.41744(15) 0.77716(9) 0.0278(3) Uani 1 1 d .
N1 N 0.70861(19) 0.4194(2) 0.70603(10) 0.0274(3) Uani 1 1 d D
H1 H 0.808(2) 0.451(3) 0.7102(15) 0.034(6) Uiso 1 1 d D
N2 N 0.1180(3) 0.8408(5) 0.44300(17) 0.0953(13) Uani 1 1 d .
C1 C 0.6878(2) 0.3091(2) 0.76537(12) 0.0265(4) Uani 1 1 d .
C2 C 0.8435(2) 0.2402(2) 0.81985(13) 0.0287(4) Uani 1 1 d .
C3 C 0.8162(2) 0.0690(2) 0.84468(15) 0.0350(4) Uani 1 1 d .
H3A H 0.7187 0.0207 0.8076 0.042 Uiso 1 1 calc R
H3B H 0.9113 0.0011 0.8486 0.042 Uiso 1 1 calc R
C4 C 0.7934(2) 0.1236(2) 0.93346(15) 0.0334(4) Uani 1 1 d .
H4A H 0.8584 0.0642 0.9830 0.040 Uiso 1 1 calc R
H4B H 0.6794 0.1295 0.9368 0.040 Uiso 1 1 calc R
C5 C 0.8670(2) 0.2835(2) 0.91870(13) 0.0285(4) Uani 1 1 d .
H5 H 0.9848 0.2809 0.9467 0.034 Uiso 1 1 calc R
C6 C 0.7977(2) 0.4308(2) 0.94617(12) 0.0265(4) Uani 1 1 d .
C7 C 0.7172(2) 0.4290(3) 1.01278(13) 0.0317(4) Uani 1 1 d .
H7 H 0.7039 0.3330 1.0402 0.038 Uiso 1 1 calc R
C8 C 0.6561(2) 0.5654(3) 1.03960(14) 0.0350(4) Uani 1 1 d .
H8 H 0.6030 0.5623 1.0858 0.042 Uiso 1 1 calc R
C9 C 0.6722(2) 0.7061(2) 0.99939(14) 0.0329(4) Uani 1 1 d .
H9 H 0.6285 0.7993 1.0167 0.039 Uiso 1 1 calc R
C10 C 0.7531(2) 0.7086(2) 0.93360(13) 0.0322(4) Uani 1 1 d .
H10 H 0.7651 0.8045 0.9058 0.039 Uiso 1 1 calc R
C11 C 0.8168(2) 0.5736(2) 0.90767(12) 0.0280(4) Uani 1 1 d .
H11 H 0.8740 0.5781 0.8633 0.034 Uiso 1 1 calc R
C12 C 0.9904(2) 0.2572(2) 0.78247(14) 0.0308(4) Uani 1 1 d .
H12A H 1.0824 0.2009 0.8196 0.037 Uiso 1 1 calc R
H12B H 0.9681 0.2100 0.7240 0.037 Uiso 1 1 calc R
C13 C 0.5833(2) 0.5017(2) 0.65226(12) 0.0291(4) Uani 1 1 d .
C14 C 0.4497(2) 0.4291(3) 0.59988(12) 0.0371(5) Uani 1 1 d .
C15 C 0.3303(3) 0.5154(4) 0.54690(14) 0.0500(7) Uani 1 1 d .
C16 C 0.3394(3) 0.6759(4) 0.54241(15) 0.0496(7) Uani 1 1 d .
C17 C 0.4747(3) 0.7491(3) 0.59295(14) 0.0436(6) Uani 1 1 d .
C18 C 0.5930(2) 0.6630(3) 0.64658(13) 0.0336(5) Uani 1 1 d .
C19 C 0.2156(3) 0.7672(5) 0.48747(16) 0.0708(10) Uani 1 1 d .
C20 C 1.1747(2) 0.4359(2) 0.74582(13) 0.0306(4) Uani 1 1 d .
H20A H 1.1597 0.3873 0.6879 0.037 Uiso 1 1 calc R
H20B H 1.2666 0.3842 0.7857 0.037 Uiso 1 1 calc R
C21 C 1.2079(2) 0.6074(2) 0.74040(12) 0.0263(4) Uani 1 1 d .
C22 C 1.3499(2) 0.6713(2) 0.78955(12) 0.0283(4) Uani 1 1 d .
H22 H 1.4253 0.6067 0.8276 0.034 Uiso 1 1 calc R
C23 C 1.3817(2) 0.8295(2) 0.78307(13) 0.0324(4) Uani 1 1 d .
H23 H 1.4797 0.8721 0.8161 0.039 Uiso 1 1 calc R
C24 C 1.2719(3) 0.9255(3) 0.72903(13) 0.0347(4) Uani 1 1 d .
H24 H 1.2937 1.0337 0.7252 0.042 Uiso 1 1 calc R
C25 C 1.1297(3) 0.8624(3) 0.68041(14) 0.0357(4) Uani 1 1 d .
H25 H 1.0533 0.9278 0.6436 0.043 Uiso 1 1 calc R
C26 C 1.0986(2) 0.7041(2) 0.68542(13) 0.0314(4) Uani 1 1 d .
H26 H 1.0019 0.6613 0.6510 0.038 Uiso 1 1 calc R

loop_
_atom_site_aniso_label
_atom_site_aniso_U_11
_atom_site_aniso_U_22
_atom_site_aniso_U_33
_atom_site_aniso_U_23
_atom_site_aniso_U_13
_atom_site_aniso_U_12
F1 0.0354(6) 0.0669(9) 0.0425(7) -0.0204(7) 0.0072(5) -0.0069(6)
F2 0.0299(7) 0.1459(17) 0.0347(7) -0.0047(10) -0.0028(6) -0.0037(10)
F3 0.0617(9) 0.0640(9) 0.0651(9) 0.0420(8) 0.0386(8) 0.0331(8)
F4 0.0376(6) 0.0357(7) 0.0444(7) 0.0102(5) 0.0132(5) 0.0039(5)
O1 0.0190(6) 0.0403(7) 0.0414(7) 0.0029(6) 0.0083(5) -0.0019(6)
O2 0.0176(6) 0.0288(6) 0.0395(7) 0.0050(6) 0.0115(5) 0.0008(5)
N1 0.0180(7) 0.0334(8) 0.0310(8) 0.0028(7) 0.0065(6) 0.0035(7)
N2 0.0559(15) 0.186(4) 0.0503(13) 0.0601(19) 0.0244(12) 0.061(2)
C1 0.0194(9) 0.0272(9) 0.0335(9) -0.0020(7) 0.0074(7) 0.0005(7)
C2 0.0211(9) 0.0232(9) 0.0425(10) 0.0070(8) 0.0093(8) 0.0018(7)
C3 0.0276(10) 0.0260(9) 0.0532(12) 0.0073(9) 0.0130(9) -0.0007(8)
C4 0.0272(10) 0.0276(9) 0.0467(11) 0.0126(8) 0.0113(8) 0.0003(8)
C5 0.0175(8) 0.0286(9) 0.0384(10) 0.0109(8) 0.0045(7) -0.0008(7)
C6 0.0168(8) 0.0277(9) 0.0323(9) 0.0076(8) 0.0001(7) -0.0023(7)
C7 0.0241(9) 0.0307(9) 0.0399(10) 0.0115(9) 0.0068(8) 0.0000(8)
C8 0.0245(9) 0.0422(11) 0.0375(10) 0.0050(9) 0.0057(8) 0.0008(8)
C9 0.0264(9) 0.0310(9) 0.0366(10) -0.0008(8) -0.0016(8) 0.0030(8)
C10 0.0325(10) 0.0261(9) 0.0326(10) 0.0067(7) -0.0031(8) -0.0044(8)
C11 0.0252(9) 0.0279(9) 0.0278(8) 0.0039(8) 0.0000(7) -0.0071(8)
C12 0.0216(8) 0.0275(9) 0.0446(11) 0.0074(8) 0.0104(8) 0.0041(8)
C13 0.0219(9) 0.0458(11) 0.0219(9) 0.0028(8) 0.0095(7) 0.0087(8)
C14 0.0261(10) 0.0597(14) 0.0267(10) -0.0053(10) 0.0089(8) 0.0049(10)
C15 0.0222(10) 0.106(2) 0.0214(10) 0.0007(11) 0.0052(8) 0.0063(11)
C16 0.0314(12) 0.093(2) 0.0291(11) 0.0241(12) 0.0158(9) 0.0255(12)
C17 0.0391(12) 0.0638(15) 0.0356(11) 0.0245(11) 0.0239(10) 0.0230(11)
C18 0.0298(10) 0.0468(12) 0.0274(10) 0.0089(8) 0.0133(8) 0.0098(9)
C19 0.0428(14) 0.138(3) 0.0371(13) 0.0386(17) 0.0212(12) 0.0376(18)
C20 0.0180(8) 0.0355(10) 0.0412(10) -0.0009(9) 0.0129(7) -0.0008(8)
C21 0.0202(8) 0.0336(10) 0.0283(8) -0.0015(8) 0.0123(7) -0.0015(7)
C22 0.0222(9) 0.0384(11) 0.0265(9) -0.0016(8) 0.0102(7) -0.0006(7)
C23 0.0260(10) 0.0397(11) 0.0338(10) -0.0069(9) 0.0116(8) -0.0060(8)
C24 0.0367(10) 0.0312(10) 0.0405(11) -0.0041(9) 0.0180(9) -0.0030(9)
C25 0.0333(11) 0.0389(11) 0.0361(11) 0.0049(9) 0.0107(9) 0.0061(9)
C26 0.0232(9) 0.0403(10) 0.0306(9) -0.0018(8) 0.0066(8) -0.0016(8)

loop_
_atom_type_symbol
_atom_type_description
_atom_type_scat_dispersion_real
_atom_type_scat_dispersion_imag
_atom_type_scat_source
C C 0.0181 0.0091 'International Tables Vol C Tables 4.2.6.8 and 6.1.1.4'
H H 0.0000 0.0000 'International Tables Vol C Tables 4.2.6.8 and 6.1.1.4'
F F 0.0727 0.0534 'International Tables Vol C Tables 4.2.6.8 and 6.1.1.4'
N N 0.0311 0.0180 'International Tables Vol C Tables 4.2.6.8 and 6.1.1.4'
O O 0.0492 0.0322 'International Tables Vol C Tables 4.2.6.8 and 6.1.1.4'

loop_
_geom_angle_atom_site_label_1
_geom_angle_atom_site_label_2
_geom_angle_atom_site_label_3
_geom_angle
C12 O2 C20 111.55(14)
C1 N1 H1 116.1(16)
C1 N1 C13 124.22(16)
C13 N1 H1 118.6(17)
O1 C1 N1 122.49(18)
O1 C1 C2 122.81(17)
N1 C1 C2 114.68(15)
C1 C2 C3 110.26(15)
C1 C2 C5 111.25(14)
C3 C2 C5 87.74(14)
C12 C2 C1 115.67(16)
C12 C2 C3 112.25(15)
C12 C2 C5 116.34(16)
C2 C3 H3A 113.6
C2 C3 H3B 113.6
H3A C3 H3B 110.9
C4 C3 C2 90.30(15)
C4 C3 H3A 113.6
C4 C3 H3B 113.6
C3 C4 H4A 113.8
C3 C4 H4B 113.8
C3 C4 C5 89.20(15)
H4A C4 H4B 111.0
C5 C4 H4A 113.8
C5 C4 H4B 113.8
C2 C5 H5 108.4
C4 C5 C2 88.97(15)
C4 C5 H5 108.4
C6 C5 C2 121.33(15)
C6 C5 C4 119.76(15)
C6 C5 H5 108.4
C7 C6 C5 120.80(17)
C7 C6 C11 118.25(19)
C11 C6 C5 120.92(17)
C6 C7 H7 119.5
C8 C7 C6 120.94(19)
C8 C7 H7 119.5
C7 C8 H8 119.8
C9 C8 C7 120.32(19)
C9 C8 H8 119.8
C8 C9 H9 120.5
C10 C9 C8 118.93(19)
C10 C9 H9 120.5
C9 C10 H10 119.5
C11 C10 C9 121.01(18)
C11 C10 H10 119.5
C6 C11 H11 119.7
C10 C11 C6 120.52(18)
C10 C11 H11 119.7
O2 C12 C2 110.64(15)
O2 C12 H12A 109.5
O2 C12 H12B 109.5
C2 C12 H12A 109.5
C2 C12 H12B 109.5
H12A C12 H12B 108.1
C14 C13 N1 123.0(2)
C18 C13 N1 119.6(2)
C18 C13 C14 117.3(2)
F1 C14 C13 120.19(19)
F1 C14 C15 119.0(2)
C15 C14 C13 120.8(2)
F2 C15 C14 118.5(3)
F2 C15 C16 119.8(2)
C14 C15 C16 121.6(2)
C15 C16 C17 117.9(2)
C15 C16 C19 122.2(3)
C17 C16 C19 119.9(3)
F3 C17 C16 120.2(2)
F3 C17 C18 119.4(2)
C18 C17 C16 120.4(2)
F4 C18 C13 118.92(18)
F4 C18 C17 119.2(2)
C17 C18 C13 121.9(2)
N2 C19 C16 179.2(3)
O2 C20 H20A 110.0
O2 C20 H20B 110.0
O2 C20 C21 108.39(14)
H20A C20 H20B 108.4
C21 C20 H20A 110.0
C21 C20 H20B 110.0
C22 C21 C20 120.26(17)
C22 C21 C26 119.08(18)
C26 C21 C20 120.66(17)
C21 C22 H22 119.9
C23 C22 C21 120.11(19)
C23 C22 H22 119.9
C22 C23 H23 119.7
C24 C23 C22 120.6(2)
C24 C23 H23 119.7
C23 C24 H24 120.3
C23 C24 C25 119.4(2)
C25 C24 H24 120.3
C24 C25 H25 119.9
C24 C25 C26 120.2(2)
C26 C25 H25 119.9
C21 C26 H26 119.7
C25 C26 C21 120.54(19)
C25 C26 H26 119.7

loop_
_geom_bond_atom_site_label_1
_geom_bond_atom_site_label_2
_geom_bond_distance
F1 C14 1.340(3)
F2 C15 1.342(3)
F3 C17 1.332(3)
F4 C18 1.340(3)
O1 C1 1.216(2)
O2 C12 1.423(2)
O2 C20 1.439(2)
N1 H1 0.88(2)
N1 C1 1.376(2)
N1 C13 1.394(3)
N2 C19 1.147(4)
C1 C2 1.525(3)
C2 C3 1.551(3)
C2 C5 1.580(3)
C2 C12 1.519(3)
C3 H3A 0.9900
C3 H3B 0.9900
C3 C4 1.541(3)
C4 H4A 0.9900
C4 H4B 0.9900
C4 C5 1.549(3)
C5 H5 1.0000
C5 C6 1.502(3)
C6 C7 1.393(3)
C6 C11 1.394(3)
C7 H7 0.9500
C7 C8 1.387(3)
C8 H8 0.9500
C8 C9 1.386(3)
C9 H9 0.9500
C9 C10 1.383(3)
C10 H10 0.9500
C10 C11 1.382(3)
C11 H11 0.9500
C12 H12A 0.9900
C12 H12B 0.9900
C13 C14 1.391(3)
C13 C18 1.388(3)
C14 C15 1.376(3)
C15 C16 1.380(4)
C16 C17 1.392(4)
C16 C19 1.434(4)
C17 C18 1.373(3)
C20 H20A 0.9900
C20 H20B 0.9900
C20 C21 1.502(3)
C21 C22 1.391(3)
C21 C26 1.391(3)
C22 H22 0.9500
C22 C23 1.391(3)
C23 H23 0.9500
C23 C24 1.383(3)
C24 H24 0.9500
C24 C25 1.387(3)
C25 H25 0.9500
C25 C26 1.388(3)
C26 H26 0.9500

loop_
_geom_hbond_atom_site_label_D
_geom_hbond_atom_site_label_H
_geom_hbond_atom_site_label_A
_geom_hbond_distance_DH
_geom_hbond_distance_HA
_geom_hbond_distance_DA
_geom_hbond_angle_DHA
N1 H1 O2 0.88(2) 1.98(2) 2.722(2) 142(2)
